data_1572285
loop_
_publ_author_name
'Hollister, Kimberly K.'
'Molino, Andrew'
'Le, VuongVy V'
'Jones, Nula'
'Smith, Wyatt J.'
'M&#xfc;ller, Peter'
'Dickie, Diane A.'
'Wilson, David J. D.'
'Gilliard, Jr, Robert J'

_publ_section_title
;
 Pentacyclic fused diborepinium ions with carbene- and carbone-mediated
 deep-blue to red emission.
;
_journal_issue 35
_journal_name_full 'Chemical science'
_journal_page_first 14358
_journal_page_last 14370
_journal_paper_doi 10.1039/d4sc03835e
_journal_volume 15
_journal_year 2024
_chemical_formula_sum 'C142 H114 B4 Cl4 F48.03 N4'
_chemical_formula_weight 2973.88
_chemical_name_common 'FBP-IPr dication BARF'
_space_group_crystal_system monoclinic
_space_group_IT_number 14
_space_group_name_Hall '-P 2yn'
_space_group_name_H-M_alt 'P 1 21/n 1'
_atom_sites_solution_hydrogens geom
_atom_sites_solution_primary dual
_audit_update_record
;
2024-03-28 deposited with the CCDC.	2024-08-05 downloaded from the CCDC.
;
_cell_angle_alpha 90
_cell_angle_beta 96.006(6)
_cell_angle_gamma 90
_cell_formula_units_Z 2
_cell_length_a 13.601(3)
_cell_length_b 23.955(6)
_cell_length_c 21.060(4)
_cell_measurement_reflns_used 7237
_cell_measurement_temperature 100.(2)
_cell_measurement_theta_max 20.5254
_cell_measurement_theta_min 2.2712
_cell_volume 6824(3)
_computing_cell_refinement 'SAINT V8.40B (Bruker Nano, Inc., 2019)'
_computing_data_collection 'Bruker Instrument Service v2017.5.0.0'
_computing_data_reduction 'SAINT V8.40B (Bruker Nano, Inc., 2019)'
_computing_structure_refinement 'SHELXL-2018/3 (Sheldrick, 2018)'
_computing_structure_solution 'SHELXT 2018/2 (Sheldrick, 2018)'
_diffrn_ambient_temperature 100.(2)
_diffrn_detector_area_resol_mean 8.3333
_diffrn_measured_fraction_theta_full 0.995
_diffrn_measured_fraction_theta_max 0.995
_diffrn_measurement_device_type 'Bruker Kappa APEXII Duo'
_diffrn_measurement_method '\f and \w scans'
_diffrn_radiation_monochromator graphite
_diffrn_radiation_type 'Mo K\a'
_diffrn_radiation_wavelength 0.71073
_diffrn_reflns_av_R_equivalents 0.1018
_diffrn_reflns_av_unetI/netI 0.0826
_diffrn_reflns_limit_h_max 16
_diffrn_reflns_limit_h_min -16
_diffrn_reflns_limit_k_max 28
_diffrn_reflns_limit_k_min -28
_diffrn_reflns_limit_l_max 25
_diffrn_reflns_limit_l_min -25
_diffrn_reflns_number 77462
_diffrn_reflns_theta_full 25.24
_diffrn_reflns_theta_max 25.39
_diffrn_reflns_theta_min 1.70
_diffrn_source 'fine-focus sealed tube'
_diffrn_source_current 30.0
_diffrn_source_power 1.50
_diffrn_source_voltage 50
_exptl_absorpt_coefficient_mu 0.205
_exptl_absorpt_correction_T_max 0.75
_exptl_absorpt_correction_T_min 0.70
_exptl_absorpt_correction_type multi-scan
_exptl_absorpt_process_details
;
SADABS-2016/2 - Bruker AXS area detector scaling and absorption correction
;
_exptl_crystal_colour red
_exptl_crystal_density_diffrn 1.447
_exptl_crystal_density_method 'not measured'
_exptl_crystal_description block
_exptl_crystal_F_000 3028
_exptl_crystal_size_max 0.337
_exptl_crystal_size_mid 0.196
_exptl_crystal_size_min 0.127
_refine_diff_density_max 0.693
_refine_diff_density_min -0.486
_refine_ls_extinction_method none
_refine_ls_goodness_of_fit_ref 1.008
_refine_ls_hydrogen_treatment constr
_refine_ls_matrix_type full
_refine_ls_number_parameters 985
_refine_ls_number_reflns 12495
_refine_ls_number_restraints 75
_refine_ls_restrained_S_all 1.029
_refine_ls_R_factor_all 0.1282
_refine_ls_R_factor_gt 0.0640
_refine_ls_shift/su_max 0.004
_refine_ls_shift/su_mean 0.000
_refine_ls_structure_factor_coef Fsqd
_refine_ls_weighting_details 'w=1/[\s^2^(Fo^2^)+(0.0497P)^2^+6.7128P] where P=(Fo^2^+2Fc^2^)/3'
_refine_ls_weighting_scheme calc
_refine_ls_wR_factor_gt 0.1207
_refine_ls_wR_factor_ref 0.1430
_reflns_Friedel_coverage 0.000
_reflns_number_gt 7365
_reflns_number_total 12495
_reflns_threshold_expression 'I > 2\s(I)'
_cod_data_source_file d4sc03835e2.cif
_cod_data_source_block 6
_cod_depositor_comments
;
The following automatic conversions were performed:

data item '_exptl_absorpt_correction_type' value 'Multi-Scan' was
changed to 'multi-scan' in accordance with the
/home/data/users/saulius/crontab/automatic-downloads/rss-feeds/RSC/lib/dictionaries/cif_core.dic
dictionary named 'cif_core.dic' version 2.4.2 last updated on
2011-04-26.

Automatic conversion script
Id: cif_fix_values 8170 2020-07-09 18:12:32Z antanas 

 Adding full bibliography for 1572276--1572287.cif.
;
_cod_original_cell_volume 6824.(2)
_cod_original_sg_symbol_H-M 'P 21/n'
_cod_database_code 1572285

loop_
_space_group_symop_operation_xyz
'x, y, z'
'-x+1/2, y+1/2, -z+1/2'
'-x, -y, -z'
'x-1/2, -y-1/2, z-1/2'

loop_
_atom_site_type_symbol
_atom_site_label
_atom_site_fract_x
_atom_site_fract_y
_atom_site_fract_z
_atom_site_U_iso_or_equiv
_atom_site_adp_type
_atom_site_calc_flag
_atom_site_refinement_flags_adp
_atom_site_refinement_flags_occupancy
_atom_site_refinement_flags_posn
_atom_site_occupancy
_atom_site_disorder_assembly
_atom_site_disorder_group
B B1 0.0381(3) 0.61857(16) 0.96663(17) 0.0183(8) Uani d . . . 1.0 . .
N N1 0.20755(18) 0.63665(10) 0.90818(12) 0.0181(6) Uani d . . . 1.0 . .
N N2 0.07750(17) 0.60585(10) 0.85109(12) 0.0156(6) Uani d . . . 1.0 . .
C C1 0.0117(2) 0.55749(13) 0.98177(14) 0.0161(7) Uani d . . . 1.0 . .
C C2 0.0791(2) 0.51577(13) 0.97051(14) 0.0173(7) Uani d . . . 1.0 . .
H H2 0.134459 0.526299 0.949229 0.021 Uiso calc U . R 1.0 . .
C C3 -0.0721(2) 0.54000(13) 1.01222(14) 0.0165(7) Uani d . . . 1.0 . .
C C4 -0.1535(2) 0.57519(13) 1.02620(15) 0.0227(8) Uani d . . . 1.0 . .
H H4 -0.212629 0.555613 1.032096 0.027 Uiso calc U . R 1.0 . .
C C5 -0.1597(2) 0.63077(14) 1.03226(15) 0.0239(8) Uani d . . . 1.0 . .
H H5 -0.222941 0.643701 1.040988 0.029 Uiso calc U . R 1.0 . .
C C6 -0.0878(2) 0.67452(13) 1.02793(14) 0.0188(7) Uani d . . . 1.0 . .
C C7 -0.1144(2) 0.72602(14) 1.05261(15) 0.0245(8) Uani d . . . 1.0 . .
H H7 -0.176614 0.729287 1.06894 0.029 Uiso calc U . R 1.0 . .
C C8 -0.0544(2) 0.77150(14) 1.05406(15) 0.0261(8) Uani d . . . 1.0 . .
H H8 -0.074538 0.805719 1.071464 0.031 Uiso calc U . R 1.0 . .
C C9 0.0368(3) 0.76758(15) 1.02987(17) 0.0307(9) Uani d . . . 1.0 . .
H H9 0.081124 0.79835 1.032683 0.037 Uiso calc U . R 1.0 . .
C C10 0.0615(2) 0.71854(14) 1.00192(16) 0.0277(8) Uani d . . . 1.0 . .
H H10 0.12171 0.717184 0.982766 0.033 Uiso calc U . R 1.0 . .
C C11 0.0027(2) 0.67017(13) 1.00005(14) 0.0193(7) Uani d . . . 1.0 . .
C C12 0.1107(2) 0.62331(12) 0.91078(14) 0.0161(7) Uani d . . . 1.0 . .
C C13 0.2718(2) 0.66724(14) 0.95581(16) 0.0257(8) Uani d . . . 1.0 . .
C C14 0.3126(2) 0.64031(16) 1.01077(17) 0.0321(9) Uani d . . . 1.0 . .
C C15 0.3048(3) 0.57767(18) 1.02094(19) 0.0465(11) Uani d . . . 1.0 . .
H H15 0.261178 0.562273 0.983878 0.056 Uiso calc U . R 1.0 . .
C C16 0.2565(4) 0.5643(3) 1.0808(2) 0.088(2) Uani d . . . 1.0 . .
H H16A 0.300353 0.575804 1.118427 0.132 Uiso calc U . R 1.0 . .
H H16B 0.244363 0.524038 1.082798 0.132 Uiso calc U . R 1.0 . .
H H16C 0.193627 0.584388 1.079911 0.132 Uiso calc U . R 1.0 . .
C C17 0.4051(3) 0.5492(2) 1.0215(3) 0.0794(17) Uani d . . . 1.0 . .
H H17A 0.432003 0.556189 0.980808 0.119 Uiso calc U . R 1.0 . .
H H17B 0.397447 0.508965 1.027426 0.119 Uiso calc U . R 1.0 . .
H H17C 0.450456 0.564312 1.056542 0.119 Uiso calc U . R 1.0 . .
C C18 0.3664(3) 0.6729(2) 1.05670(19) 0.0496(12) Uani d . . . 1.0 . .
H H18 0.39367 0.656259 1.095588 0.059 Uiso calc U . R 1.0 . .
C C19 0.3807(3) 0.7289(2) 1.0464(2) 0.0571(13) Uani d . . . 1.0 . .
H H19 0.4166 0.750648 1.078664 0.068 Uiso calc U . R 1.0 . .
C C20 0.3436(3) 0.75370(18) 0.9901(2) 0.0464(11) Uani d . . . 1.0 . .
H H20 0.356974 0.792054 0.983414 0.056 Uiso calc U . R 1.0 . .
C C21 0.2868(2) 0.72397(15) 0.94246(18) 0.0317(9) Uani d . . . 1.0 . .
C C22 0.2464(3) 0.75295(14) 0.88149(18) 0.0316(9) Uani d . . . 1.0 . .
H H22 0.195103 0.728118 0.858713 0.038 Uiso calc U . R 1.0 . .
C C23 0.1977(3) 0.80927(16) 0.8928(2) 0.0524(12) Uani d . . . 1.0 . .
H H23A 0.145262 0.803995 0.920783 0.079 Uiso calc U . R 1.0 . .
H H23B 0.169347 0.824765 0.851864 0.079 Uiso calc U . R 1.0 . .
H H23C 0.247455 0.83508 0.912997 0.079 Uiso calc U . R 1.0 . .
C C24 0.3285(3) 0.76148(16) 0.8379(2) 0.0408(10) Uani d . . . 1.0 . .
H H24A 0.380844 0.784708 0.859824 0.061 Uiso calc U . R 1.0 . .
H H24B 0.30125 0.780028 0.798478 0.061 Uiso calc U . R 1.0 . .
H H24C 0.355963 0.725172 0.827596 0.061 Uiso calc U . R 1.0 . .
C C25 0.2338(2) 0.62610(13) 0.84769(15) 0.0200(7) Uani d . . . 1.0 . .
H H25 0.297595 0.630953 0.83397 0.024 Uiso calc U . R 1.0 . .
C C26 0.1526(2) 0.60771(13) 0.81171(15) 0.0183(7) Uani d . . . 1.0 . .
H H26 0.147873 0.597907 0.767786 0.022 Uiso calc U . R 1.0 . .
C C27 -0.0266(2) 0.59325(13) 0.83229(14) 0.0169(7) Uani d . . . 1.0 . .
C C28 -0.0942(2) 0.63723(13) 0.83355(14) 0.0171(7) Uani d . . . 1.0 . .
C C29 -0.0627(2) 0.69786(13) 0.84042(15) 0.0225(8) Uani d . . . 1.0 . .
H H29 -0.000774 0.699117 0.870498 0.027 Uiso calc U . R 1.0 . .
C C30 -0.0377(3) 0.71968(16) 0.77639(18) 0.0435(11) Uani d . . . 1.0 . .
H H30A 0.012414 0.695611 0.760292 0.065 Uiso calc U . R 1.0 . .
H H30B -0.01197 0.757808 0.781535 0.065 Uiso calc U . R 1.0 . .
H H30C -0.097402 0.719719 0.745992 0.065 Uiso calc U . R 1.0 . .
C C31 -0.1383(2) 0.73548(14) 0.86768(16) 0.0273(8) Uani d . . . 1.0 . .
H H31A -0.195399 0.740569 0.835804 0.041 Uiso calc U . R 1.0 . .
H H31B -0.108156 0.771838 0.878704 0.041 Uiso calc U . R 1.0 . .
H H31C -0.159831 0.718215 0.906074 0.041 Uiso calc U . R 1.0 . .
C C32 -0.1936(2) 0.62318(14) 0.82161(15) 0.0228(8) Uani d . . . 1.0 . .
H H32 -0.242158 0.651517 0.823094 0.027 Uiso calc U . R 1.0 . .
C C33 -0.2233(2) 0.56927(14) 0.80770(16) 0.0248(8) Uani d . . . 1.0 . .
H H33 -0.291771 0.560524 0.80131 0.03 Uiso calc U . R 1.0 . .
C C34 -0.1542(2) 0.52803(14) 0.80304(15) 0.0239(8) Uani d . . . 1.0 . .
H H34 -0.175783 0.491372 0.791398 0.029 Uiso calc U . R 1.0 . .
C C35 -0.0532(2) 0.53866(13) 0.81498(14) 0.0186(7) Uani d . . . 1.0 . .
C C36 0.0209(2) 0.49253(13) 0.80666(15) 0.0232(8) Uani d . . . 1.0 . .
H H36 0.084966 0.502808 0.831539 0.028 Uiso calc U . R 1.0 . .
C C37 0.0381(3) 0.48778(16) 0.73600(16) 0.0344(9) Uani d . . . 1.0 . .
H H37A -0.023215 0.475823 0.711088 0.052 Uiso calc U . R 1.0 . .
H H37B 0.090191 0.460306 0.731287 0.052 Uiso calc U . R 1.0 . .
H H37C 0.058197 0.524175 0.7205 0.052 Uiso calc U . R 1.0 . .
C C38 -0.0116(3) 0.43612(14) 0.83040(17) 0.0304(9) Uani d . . . 1.0 . .
H H38A -0.031449 0.44022 0.873555 0.046 Uiso calc U . R 1.0 . .
H H38B 0.043491 0.409646 0.831206 0.046 Uiso calc U . R 1.0 . .
H H38C -0.067564 0.422181 0.801723 0.046 Uiso calc U . R 1.0 . .
F F1 0.83807(16) 0.63040(15) 0.65790(13) 0.0916(12) Uani d . . . 1.0 . .
F F2 0.84917(16) 0.54656(13) 0.62835(13) 0.0742(9) Uani d . . . 1.0 . .
F F3 0.85767(14) 0.61169(10) 0.56157(10) 0.0469(6) Uani d . . . 1.0 . .
F F4 0.57191(15) 0.56026(10) 0.41311(10) 0.0491(6) Uani d . . . 1.0 . .
F F5 0.48385(15) 0.63075(9) 0.43160(10) 0.0414(6) Uani d . . . 1.0 . .
F F6 0.42939(15) 0.54878(9) 0.44658(9) 0.0402(5) Uani d . . . 1.0 . .
F F7 0.17574(15) 0.45890(9) 0.60648(11) 0.0487(6) Uani d . . . 1.0 . .
F F8 0.17180(16) 0.50314(10) 0.51872(10) 0.0506(6) Uani d . . . 1.0 . .
F F9 0.05096(15) 0.51073(11) 0.57607(11) 0.0560(7) Uani d . . . 1.0 . .
F F10 0.16408(19) 0.73742(11) 0.59682(15) 0.0835(10) Uani d . . . 1.0 . .
F F11 0.05291(14) 0.70076(10) 0.64434(10) 0.0470(6) Uani d . . . 1.0 . .
F F12 0.17816(19) 0.73379(11) 0.69940(16) 0.0845(10) Uani d . . . 1.0 . .
F F16 0.6423(2) 0.69351(10) 0.95485(11) 0.0734(9) Uani d . . . 1.0 . .
F F17 0.50351(18) 0.65281(14) 0.95112(12) 0.0808(10) Uani d . . . 1.0 . .
F F18 0.63026(17) 0.60738(9) 0.93460(10) 0.0500(6) Uani d . . . 1.0 . .
C C39 0.5375(2) 0.58851(13) 0.63450(15) 0.0197(7) Uani d . . . 1.0 . .
C C40 0.6401(2) 0.59412(14) 0.64471(16) 0.0232(8) Uani d . . . 1.0 . .
H H40 0.669917 0.598973 0.687196 0.028 Uiso calc U . R 1.0 . .
C C41 0.7006(2) 0.59291(14) 0.59547(17) 0.0268(8) Uani d . . . 1.0 . .
C C42 0.8095(3) 0.59665(18) 0.61100(18) 0.0393(10) Uani d . . . 1.0 . .
C C43 0.6597(2) 0.58679(13) 0.53267(16) 0.0237(8) Uani d . . . 1.0 . .
H H43 0.700483 0.585556 0.498744 0.028 Uiso calc U . R 1.0 . .
C C44 0.5578(2) 0.58253(13) 0.52070(15) 0.0214(8) Uani d . . . 1.0 . .
C C45 0.5111(3) 0.58003(15) 0.45374(16) 0.0285(8) Uani d . . . 1.0 . .
C C46 0.4989(2) 0.58300(13) 0.57085(15) 0.0209(7) Uani d . . . 1.0 . .
H H46 0.429364 0.579401 0.561315 0.025 Uiso calc U . R 1.0 . .
C C47 0.3519(2) 0.59519(14) 0.66835(15) 0.0214(8) Uani d . . . 1.0 . .
C C48 0.2983(2) 0.55101(15) 0.63866(15) 0.0237(8) Uani d . . . 1.0 . .
H H48 0.330167 0.515936 0.636015 0.028 Uiso calc U . R 1.0 . .
C C49 0.2001(2) 0.55588(15) 0.61272(15) 0.0264(8) Uani d . . . 1.0 . .
C C50 0.1493(3) 0.50764(17) 0.57957(17) 0.0338(9) Uani d . . . 1.0 . .
C C51 0.1509(2) 0.60617(16) 0.61554(16) 0.0287(9) Uani d . . . 1.0 . .
H H51 0.08412 0.609982 0.597831 0.034 Uiso calc U . R 1.0 . .
C C52 0.2018(2) 0.65081(15) 0.64485(16) 0.0265(8) Uani d . . . 1.0 . .
C C53 0.1504(3) 0.70553(17) 0.6474(2) 0.0400(10) Uani d . . . 1.0 . .
C C54 0.3001(2) 0.64529(14) 0.67090(15) 0.0241(8) Uani d . . . 1.0 . .
H H54 0.33278 0.67668 0.691006 0.029 Uiso calc U . R 1.0 . .
C C55 0.5092(2) 0.63462(13) 0.74598(16) 0.0205(7) Uani d . . . 1.0 . .
C C56 0.5286(2) 0.68880(14) 0.72516(16) 0.0248(8) Uani d . . . 1.0 . .
H H56 0.517789 0.696789 0.680794 0.03 Uiso calc U . R 1.0 . .
C C57 0.5626(2) 0.73089(14) 0.76634(16) 0.0251(8) Uani d . . . 1.0 . .
C C58 0.5780(3) 0.78751(17) 0.7404(2) 0.0443(11) Uani d . . . 1.0 . .
C C59 0.5817(2) 0.72132(14) 0.83133(16) 0.0250(8) Uani d . . . 1.0 . .
H H59 0.605764 0.750251 0.859662 0.03 Uiso calc U . R 1.0 . .
C C60 0.5648(2) 0.66848(14) 0.85349(16) 0.0222(8) Uani d . . . 1.0 . .
C C61 0.5852(3) 0.65597(15) 0.92289(17) 0.0309(9) Uani d . . . 1.0 . .
C C62 0.5285(2) 0.62654(14) 0.81179(15) 0.0207(7) Uani d . . . 1.0 . .
H H62 0.516368 0.590776 0.828819 0.025 Uiso calc U . R 1.0 . .
C C63 0.4803(2) 0.52451(13) 0.72864(15) 0.0193(7) Uani d . . . 1.0 . .
C C64 0.4115(2) 0.50711(14) 0.76945(15) 0.0233(8) Uani d . . . 1.0 . .
H H64 0.35998 0.532014 0.777743 0.028 Uiso calc U . R 1.0 . .
C C65 0.4153(2) 0.45519(14) 0.79817(16) 0.0253(8) Uani d . . . 1.0 . .
C C66 0.3375(3) 0.43982(16) 0.8405(2) 0.0405(10) Uani d . . D 1.0 . .
C C67 0.4888(2) 0.41780(14) 0.78758(16) 0.0275(8) Uani d . . . 1.0 . .
H H67 0.491027 0.381886 0.806817 0.033 Uiso calc U . R 1.0 . .
C C68 0.5590(2) 0.43370(13) 0.74836(15) 0.0218(8) Uani d . . . 1.0 . .
C C69 0.6400(3) 0.39485(14) 0.73580(16) 0.0309(9) Uani d . . D 1.0 . .
C C70 0.5545(2) 0.48591(13) 0.71937(15) 0.0206(7) Uani d . . . 1.0 . .
H H70 0.603468 0.495662 0.692324 0.025 Uiso calc U . R 1.0 . .
B B2 0.4700(3) 0.58604(16) 0.69485(18) 0.0202(8) Uani d . . . 1.0 . .
F F13 0.6137(8) 0.7884(3) 0.6853(4) 0.0525(11) Uani d . P . 0.414(5) A 1
F F14 0.4846(5) 0.8130(3) 0.7280(5) 0.0525(11) Uani d . P . 0.414(5) A 1
F F15 0.6360(7) 0.8191(4) 0.7842(5) 0.0525(11) Uani d . P . 0.414(5) A 1
F F19 0.2889(6) 0.4839(2) 0.8643(4) 0.0485(9) Uani d . P D 0.504(7) B 1
F F20 0.3678(6) 0.4081(3) 0.8896(3) 0.0485(9) Uani d . P D 0.504(7) B 1
F F21 0.2621(4) 0.4110(3) 0.8071(3) 0.0485(9) Uani d . P D 0.504(7) B 1
F F22 0.6432(3) 0.34900(16) 0.7771(2) 0.0443(14) Uani d . P D 0.627(6) C 1
F F23 0.6256(4) 0.3718(2) 0.6786(2) 0.0489(15) Uani d . P D 0.627(6) C 1
F F24 0.7274(3) 0.41671(19) 0.7433(3) 0.0498(17) Uani d . P D 0.627(6) C 1
F F13A 0.5684(11) 0.7959(4) 0.6804(5) 0.0525(11) Uani d . P . 0.285(5) A 2
F F14A 0.5073(8) 0.8250(4) 0.7644(5) 0.0525(11) Uani d . P . 0.285(5) A 2
F F15A 0.6545(11) 0.8145(5) 0.7649(6) 0.0525(11) Uani d . P . 0.285(5) A 2
F F19A 0.3304(7) 0.4819(3) 0.8848(4) 0.0485(9) Uani d . P D 0.409(7) B 2
F F20A 0.3613(7) 0.3936(3) 0.8742(4) 0.0485(9) Uani d . P D 0.409(7) B 2
F F21A 0.2484(4) 0.4359(5) 0.8101(4) 0.0485(9) Uani d . P D 0.409(7) B 2
F F22A 0.6114(12) 0.3525(6) 0.7018(9) 0.0443(14) Uani d . P D 0.188(5) C 2
F F23A 0.7084(11) 0.4189(6) 0.6984(8) 0.0489(15) Uani d . P D 0.188(5) C 2
F F24A 0.6981(10) 0.3805(7) 0.7865(6) 0.0498(17) Uani d . P D 0.188(5) C 2
F F13B 0.6668(8) 0.7830(3) 0.7060(5) 0.0525(11) Uani d . P . 0.298(4) A 3
F F14B 0.5104(9) 0.8018(3) 0.6923(5) 0.0525(11) Uani d . P . 0.298(4) A 3
F F15B 0.5960(10) 0.8280(4) 0.7779(6) 0.0525(11) Uani d . P . 0.298(4) A 3
F F19B 0.2521(18) 0.4690(17) 0.833(2) 0.0485(9) Uani d . P D 0.079(3) B 3
F F20B 0.364(2) 0.4581(15) 0.9010(8) 0.0485(9) Uani d . P D 0.079(3) B 3
F F21B 0.305(2) 0.3866(8) 0.8241(14) 0.0485(9) Uani d . P D 0.079(3) B 3
F F22B 0.6206(10) 0.3420(4) 0.7369(10) 0.0443(14) Uani d . P D 0.194(5) C 3
F F23B 0.6770(13) 0.4046(7) 0.6774(6) 0.0489(15) Uani d . P D 0.194(5) C 3
F F24B 0.7244(11) 0.4033(9) 0.7760(9) 0.0498(17) Uani d . P D 0.194(5) C 3
Cl Cl1 0.7556(5) 0.33985(18) 0.5372(2) 0.0569(15) Uani d . P . 0.68(3) D 1
C C71 0.8358(18) 0.3844(12) 0.5776(15) 0.059(6) Uani d . P . 0.68(3) D 1
H H71A 0.825013 0.382756 0.623326 0.071 Uiso calc U P R 0.68(3) D 1
H H71B 0.819186 0.422742 0.5625 0.071 Uiso calc U P R 0.68(3) D 1
Cl Cl2 0.9624(5) 0.3730(5) 0.5714(7) 0.120(3) Uani d . P . 0.68(3) D 1
Cl Cl1A 0.7773(15) 0.3472(9) 0.5435(9) 0.142(8) Uani d . P . 0.32(3) D 2
C C71A 0.868(4) 0.390(2) 0.583(3) 0.050(10) Uani d . P . 0.32(3) D 2
H H71C 0.860376 0.42935 0.570114 0.06 Uiso calc U P R 0.32(3) D 2
H H71D 0.871023 0.386349 0.629937 0.06 Uiso calc U P R 0.32(3) D 2
Cl Cl2A 0.9675(8) 0.3581(7) 0.5525(5) 0.075(4) Uani d . P . 0.32(3) D 2

loop_
_atom_site_aniso_label
_atom_site_aniso_U_11
_atom_site_aniso_U_22
_atom_site_aniso_U_33
_atom_site_aniso_U_12
_atom_site_aniso_U_13
_atom_site_aniso_U_23
B1 0.0122(19) 0.024(2) 0.018(2) 0.0010(16) -0.0006(15) 0.0006(16)
N1 0.0148(14) 0.0183(15) 0.0218(15) -0.0027(12) 0.0045(11) -0.0021(12)
N2 0.0151(14) 0.0135(14) 0.0183(15) 0.0014(11) 0.0024(11) 0.0005(11)
C1 0.0165(17) 0.0209(17) 0.0105(16) -0.0013(14) -0.0002(13) -0.0005(13)
C2 0.0131(17) 0.0224(18) 0.0169(17) -0.0045(14) 0.0044(13) 0.0011(14)
C3 0.0167(17) 0.0155(17) 0.0167(17) -0.0009(14) -0.0018(13) 0.0000(13)
C4 0.0168(18) 0.023(2) 0.029(2) -0.0026(15) 0.0027(14) 0.0019(15)
C5 0.0200(19) 0.025(2) 0.027(2) 0.0074(15) 0.0047(15) 0.0029(15)
C6 0.0219(18) 0.0189(18) 0.0148(17) 0.0012(15) -0.0018(14) 0.0020(14)
C7 0.0257(19) 0.027(2) 0.0220(19) 0.0027(16) 0.0070(15) -0.0022(15)
C8 0.033(2) 0.0199(19) 0.026(2) 0.0004(16) 0.0083(16) -0.0099(15)
C9 0.034(2) 0.024(2) 0.036(2) -0.0051(17) 0.0094(17) -0.0079(16)
C10 0.028(2) 0.025(2) 0.032(2) -0.0043(16) 0.0114(16) -0.0038(16)
C11 0.0179(18) 0.0227(18) 0.0174(17) -0.0008(14) 0.0025(14) 0.0012(14)
C12 0.0172(18) 0.0102(16) 0.0207(18) 0.0011(13) 0.0012(14) 0.0012(13)
C13 0.0174(18) 0.031(2) 0.029(2) -0.0062(16) 0.0035(15) -0.0112(16)
C14 0.021(2) 0.051(3) 0.025(2) -0.0114(18) 0.0062(16) -0.0028(18)
C15 0.036(2) 0.065(3) 0.035(2) -0.020(2) -0.0136(18) 0.019(2)
C16 0.085(4) 0.137(5) 0.037(3) -0.064(4) -0.015(3) 0.033(3)
C17 0.059(3) 0.055(3) 0.116(5) -0.010(3) -0.027(3) 0.025(3)
C18 0.036(2) 0.078(4) 0.034(2) -0.016(2) -0.0031(19) -0.008(2)
C19 0.038(3) 0.077(4) 0.055(3) -0.025(3) -0.001(2) -0.035(3)
C20 0.039(2) 0.044(3) 0.057(3) -0.016(2) 0.007(2) -0.023(2)
C21 0.0197(19) 0.030(2) 0.048(2) -0.0095(16) 0.0138(17) -0.0141(18)
C22 0.025(2) 0.0210(19) 0.050(3) -0.0032(16) 0.0106(17) -0.0023(17)
C23 0.059(3) 0.024(2) 0.080(3) 0.006(2) 0.038(2) 0.001(2)
C24 0.032(2) 0.035(2) 0.059(3) -0.0067(18) 0.018(2) -0.005(2)
C25 0.0169(18) 0.0182(17) 0.0264(19) 0.0012(14) 0.0092(15) -0.0001(14)
C26 0.0201(18) 0.0165(17) 0.0199(18) 0.0015(14) 0.0096(14) -0.0003(14)
C27 0.0161(17) 0.0216(18) 0.0131(17) 0.0008(14) 0.0014(13) 0.0006(13)
C28 0.0196(18) 0.0181(18) 0.0141(17) 0.0015(14) 0.0038(13) 0.0011(13)
C29 0.0225(19) 0.0196(18) 0.0257(19) 0.0029(15) 0.0038(15) 0.0034(15)
C30 0.065(3) 0.029(2) 0.042(2) 0.004(2) 0.027(2) 0.0078(18)
C31 0.031(2) 0.0182(19) 0.033(2) 0.0046(16) 0.0031(16) 0.0008(15)
C32 0.0182(19) 0.0230(19) 0.028(2) 0.0070(15) 0.0044(15) 0.0033(15)
C33 0.0147(18) 0.032(2) 0.027(2) -0.0039(16) -0.0011(14) 0.0015(16)
C34 0.027(2) 0.0188(18) 0.0245(19) -0.0022(16) -0.0022(15) -0.0034(15)
C35 0.0181(18) 0.0215(18) 0.0158(17) 0.0014(14) -0.0002(13) -0.0011(14)
C36 0.0263(19) 0.0192(18) 0.0234(19) 0.0010(15) -0.0016(15) -0.0039(14)
C37 0.038(2) 0.037(2) 0.028(2) 0.0090(18) 0.0037(17) -0.0080(17)
C38 0.030(2) 0.0224(19) 0.037(2) -0.0004(16) -0.0049(16) -0.0033(16)
F1 0.0246(13) 0.181(3) 0.0710(19) -0.0336(17) 0.0142(13) -0.066(2)
F2 0.0283(14) 0.107(2) 0.087(2) 0.0198(15) 0.0065(13) 0.0529(18)
F3 0.0265(12) 0.0730(17) 0.0431(14) -0.0050(11) 0.0126(10) 0.0139(12)
F4 0.0443(14) 0.0760(18) 0.0276(12) 0.0099(12) 0.0057(10) -0.0121(12)
F5 0.0498(14) 0.0347(13) 0.0370(13) -0.0010(11) -0.0089(10) 0.0166(10)
F6 0.0449(13) 0.0432(14) 0.0311(12) -0.0164(11) -0.0031(10) 0.0054(10)
F7 0.0467(14) 0.0415(14) 0.0543(15) -0.0136(11) -0.0123(11) 0.0050(12)
F8 0.0576(15) 0.0631(17) 0.0310(13) -0.0011(12) 0.0050(11) -0.0101(11)
F9 0.0196(12) 0.0783(18) 0.0682(17) -0.0031(12) -0.0055(11) -0.0237(14)
F10 0.0753(19) 0.0584(18) 0.129(3) 0.0360(15) 0.0670(18) 0.0549(18)
F11 0.0285(13) 0.0644(16) 0.0489(14) 0.0237(11) 0.0073(10) 0.0078(12)
F12 0.0573(17) 0.0578(18) 0.128(3) 0.0341(14) -0.0420(17) -0.0483(18)
F16 0.127(2) 0.0469(16) 0.0396(15) -0.0264(16) -0.0246(15) 0.0032(12)
F17 0.0494(16) 0.152(3) 0.0442(16) 0.0261(17) 0.0222(13) 0.0335(17)
F18 0.0700(16) 0.0417(14) 0.0356(13) 0.0189(12) -0.0077(11) 0.0064(11)
C39 0.0197(18) 0.0168(17) 0.0222(19) 0.0028(14) 0.0005(14) 0.0060(14)
C40 0.0184(18) 0.029(2) 0.0218(19) 0.0054(15) 0.0013(14) 0.0062(15)
C41 0.0195(19) 0.028(2) 0.033(2) 0.0046(16) 0.0044(16) 0.0093(16)
C42 0.025(2) 0.063(3) 0.031(2) 0.005(2) 0.0096(18) 0.008(2)
C43 0.027(2) 0.0189(18) 0.026(2) 0.0034(15) 0.0080(15) 0.0043(15)
C44 0.0212(19) 0.0188(18) 0.0238(19) 0.0012(15) 0.0006(15) 0.0042(14)
C45 0.028(2) 0.029(2) 0.029(2) -0.0003(17) 0.0045(16) 0.0028(17)
C46 0.0182(18) 0.0140(17) 0.031(2) 0.0018(14) 0.0033(15) 0.0081(14)
C47 0.0186(18) 0.0239(19) 0.0224(19) 0.0010(15) 0.0059(14) 0.0081(15)
C48 0.0201(19) 0.032(2) 0.0196(19) 0.0053(16) 0.0052(14) 0.0086(15)
C49 0.0180(19) 0.040(2) 0.0212(19) 0.0020(17) 0.0037(15) 0.0069(16)
C50 0.024(2) 0.048(3) 0.029(2) 0.0013(18) -0.0008(16) -0.0020(19)
C51 0.0122(18) 0.048(2) 0.025(2) 0.0034(17) 0.0016(15) 0.0109(17)
C52 0.0199(19) 0.035(2) 0.027(2) 0.0095(17) 0.0109(15) 0.0133(16)
C53 0.023(2) 0.040(2) 0.059(3) 0.0043(19) 0.014(2) 0.016(2)
C54 0.0195(19) 0.028(2) 0.027(2) 0.0028(16) 0.0098(15) 0.0079(15)
C55 0.0092(16) 0.0222(19) 0.031(2) 0.0057(14) 0.0047(14) 0.0062(15)
C56 0.0193(18) 0.029(2) 0.026(2) 0.0013(15) 0.0040(15) 0.0066(16)
C57 0.0208(19) 0.0216(19) 0.033(2) 0.0012(15) 0.0021(15) 0.0068(16)
C58 0.050(3) 0.030(2) 0.052(3) -0.009(2) -0.001(2) 0.006(2)
C59 0.0163(18) 0.0226(19) 0.036(2) 0.0030(15) -0.0003(15) -0.0014(16)
C60 0.0124(17) 0.026(2) 0.028(2) 0.0023(15) 0.0021(14) 0.0033(16)
C61 0.026(2) 0.032(2) 0.034(2) 0.0005(18) -0.0003(17) 0.0003(17)
C62 0.0132(17) 0.0208(18) 0.029(2) 0.0020(14) 0.0055(14) 0.0067(15)
C63 0.0169(17) 0.0214(18) 0.0191(18) -0.0001(14) -0.0006(14) 0.0001(14)
C64 0.0181(18) 0.026(2) 0.0251(19) 0.0037(15) 0.0005(14) 0.0031(15)
C65 0.0190(19) 0.028(2) 0.028(2) -0.0022(16) -0.0027(15) 0.0063(16)
C66 0.028(2) 0.039(2) 0.054(3) -0.002(2) -0.002(2) 0.020(2)
C67 0.029(2) 0.0204(19) 0.030(2) -0.0052(16) -0.0069(16) 0.0067(15)
C68 0.0205(18) 0.0195(18) 0.0230(19) 0.0025(15) -0.0092(14) -0.0042(14)
C69 0.045(3) 0.023(2) 0.023(2) 0.0102(19) -0.0076(17) -0.0022(16)
C70 0.0208(18) 0.0221(19) 0.0180(18) 0.0000(15) -0.0017(14) -0.0032(14)
B2 0.015(2) 0.020(2) 0.025(2) 0.0025(16) -0.0001(16) 0.0055(17)
F13 0.082(3) 0.0318(14) 0.042(2) -0.0158(18) 0.001(3) 0.0146(13)
F14 0.082(3) 0.0318(14) 0.042(2) -0.0158(18) 0.001(3) 0.0146(13)
F15 0.082(3) 0.0318(14) 0.042(2) -0.0158(18) 0.001(3) 0.0146(13)
F19 0.0262(13) 0.059(2) 0.0613(17) 0.0058(15) 0.0090(12) 0.0357(15)
F20 0.0262(13) 0.059(2) 0.0613(17) 0.0058(15) 0.0090(12) 0.0357(15)
F21 0.0262(13) 0.059(2) 0.0613(17) 0.0058(15) 0.0090(12) 0.0357(15)
F22 0.058(3) 0.031(2) 0.046(3) 0.0182(19) 0.012(2) 0.020(2)
F23 0.060(3) 0.048(3) 0.035(2) 0.023(2) -0.017(2) -0.032(2)
F24 0.0159(18) 0.031(3) 0.101(6) -0.0012(16) 0.000(2) -0.029(3)
F13A 0.082(3) 0.0318(14) 0.042(2) -0.0158(18) 0.001(3) 0.0146(13)
F14A 0.082(3) 0.0318(14) 0.042(2) -0.0158(18) 0.001(3) 0.0146(13)
F15A 0.082(3) 0.0318(14) 0.042(2) -0.0158(18) 0.001(3) 0.0146(13)
F19A 0.0262(13) 0.059(2) 0.0613(17) 0.0058(15) 0.0090(12) 0.0357(15)
F20A 0.0262(13) 0.059(2) 0.0613(17) 0.0058(15) 0.0090(12) 0.0357(15)
F21A 0.0262(13) 0.059(2) 0.0613(17) 0.0058(15) 0.0090(12) 0.0357(15)
F22A 0.058(3) 0.031(2) 0.046(3) 0.0182(19) 0.012(2) 0.020(2)
F23A 0.060(3) 0.048(3) 0.035(2) 0.023(2) -0.017(2) -0.032(2)
F24A 0.0159(18) 0.031(3) 0.101(6) -0.0012(16) 0.000(2) -0.029(3)
F13B 0.082(3) 0.0318(14) 0.042(2) -0.0158(18) 0.001(3) 0.0146(13)
F14B 0.082(3) 0.0318(14) 0.042(2) -0.0158(18) 0.001(3) 0.0146(13)
F15B 0.082(3) 0.0318(14) 0.042(2) -0.0158(18) 0.001(3) 0.0146(13)
F19B 0.0262(13) 0.059(2) 0.0613(17) 0.0058(15) 0.0090(12) 0.0357(15)
F20B 0.0262(13) 0.059(2) 0.0613(17) 0.0058(15) 0.0090(12) 0.0357(15)
F21B 0.0262(13) 0.059(2) 0.0613(17) 0.0058(15) 0.0090(12) 0.0357(15)
F22B 0.058(3) 0.031(2) 0.046(3) 0.0182(19) 0.012(2) 0.020(2)
F23B 0.060(3) 0.048(3) 0.035(2) 0.023(2) -0.017(2) -0.032(2)
F24B 0.0159(18) 0.031(3) 0.101(6) -0.0012(16) 0.000(2) -0.029(3)
Cl1 0.0340(19) 0.070(3) 0.069(2) -0.0167(15) 0.0177(13) 0.0046(14)
C71 0.071(16) 0.052(8) 0.050(6) -0.008(9) -0.009(10) 0.005(5)
Cl2 0.070(3) 0.119(4) 0.165(6) -0.039(3) -0.021(3) 0.037(4)
Cl1A 0.060(7) 0.222(16) 0.143(10) -0.065(7) 0.002(5) 0.063(9)
C71A 0.05(3) 0.027(12) 0.068(19) -0.002(16) 0.001(19) 0.013(13)
Cl2A 0.037(4) 0.134(8) 0.053(5) 0.032(5) -0.004(2) 0.030(4)

loop_
_atom_type_symbol
_atom_type_description
_atom_type_scat_dispersion_real
_atom_type_scat_dispersion_imag
_atom_type_scat_source
C C 0.0033 0.0016 'International Tables Vol C Tables 4.2.6.8 and 6.1.1.4'
H H 0.0000 0.0000 'International Tables Vol C Tables 4.2.6.8 and 6.1.1.4'
B B 0.0013 0.0007 'International Tables Vol C Tables 4.2.6.8 and 6.1.1.4'
Cl Cl 0.1484 0.1585 'International Tables Vol C Tables 4.2.6.8 and 6.1.1.4'
F F 0.0171 0.0103 'International Tables Vol C Tables 4.2.6.8 and 6.1.1.4'
N N 0.0061 0.0033 'International Tables Vol C Tables 4.2.6.8 and 6.1.1.4'

loop_
_geom_angle_atom_site_label_1
_geom_angle_atom_site_label_2
_geom_angle_atom_site_label_3
_geom_angle_site_symmetry_1
_geom_angle_site_symmetry_3
_geom_angle
_geom_angle_publ_flag
C11 B1 C1 . . 125.5(3) ?
C11 B1 C12 . . 121.7(3) ?
C1 B1 C12 . . 112.9(3) ?
C12 N1 C25 . . 109.8(2) ?
C12 N1 C13 . . 127.1(3) ?
C25 N1 C13 . . 122.1(2) ?
C12 N2 C26 . . 110.5(3) ?
C12 N2 C27 . . 122.3(2) ?
C26 N2 C27 . . 126.9(3) ?
C2 C1 C3 . . 115.9(3) ?
C2 C1 B1 . . 118.2(3) ?
C3 C1 B1 . . 125.6(3) ?
C3 C2 C1 3_567 . 125.5(3) ?
C3 C2 H2 3_567 . 117.2 ?
C1 C2 H2 . . 117.2 ?
C2 C3 C1 3_567 . 118.6(3) ?
C2 C3 C4 3_567 . 115.6(3) ?
C1 C3 C4 . . 125.8(3) ?
C5 C4 C3 . . 130.9(3) ?
C5 C4 H4 . . 114.5 ?
C3 C4 H4 . . 114.5 ?
C4 C5 C6 . . 131.7(3) ?
C4 C5 H5 . . 114.1 ?
C6 C5 H5 . . 114.1 ?
C7 C6 C11 . . 119.1(3) ?
C7 C6 C5 . . 114.4(3) ?
C11 C6 C5 . . 126.5(3) ?
C8 C7 C6 . . 122.4(3) ?
C8 C7 H7 . . 118.8 ?
C6 C7 H7 . . 118.8 ?
C7 C8 C9 . . 119.5(3) ?
C7 C8 H8 . . 120.2 ?
C9 C8 H8 . . 120.2 ?
C10 C9 C8 . . 118.9(3) ?
C10 C9 H9 . . 120.6 ?
C8 C9 H9 . . 120.6 ?
C9 C10 C11 . . 123.6(3) ?
C9 C10 H10 . . 118.2 ?
C11 C10 H10 . . 118.2 ?
C10 C11 C6 . . 116.3(3) ?
C10 C11 B1 . . 118.4(3) ?
C6 C11 B1 . . 125.3(3) ?
N2 C12 N1 . . 105.3(2) ?
N2 C12 B1 . . 118.9(3) ?
N1 C12 B1 . . 135.4(3) ?
C14 C13 C21 . . 124.2(3) ?
C14 C13 N1 . . 119.9(3) ?
C21 C13 N1 . . 115.9(3) ?
C13 C14 C18 . . 117.0(4) ?
C13 C14 C15 . . 123.2(3) ?
C18 C14 C15 . . 119.7(4) ?
C16 C15 C14 . . 111.6(4) ?
C16 C15 C17 . . 111.4(4) ?
C14 C15 C17 . . 111.5(3) ?
C16 C15 H15 . . 107.4 ?
C14 C15 H15 . . 107.4 ?
C17 C15 H15 . . 107.4 ?
C15 C16 H16A . . 109.5 ?
C15 C16 H16B . . 109.5 ?
H16A C16 H16B . . 109.5 ?
C15 C16 H16C . . 109.5 ?
H16A C16 H16C . . 109.5 ?
H16B C16 H16C . . 109.5 ?
C15 C17 H17A . . 109.5 ?
C15 C17 H17B . . 109.5 ?
H17A C17 H17B . . 109.5 ?
C15 C17 H17C . . 109.5 ?
H17A C17 H17C . . 109.5 ?
H17B C17 H17C . . 109.5 ?
C19 C18 C14 . . 120.7(4) ?
C19 C18 H18 . . 119.7 ?
C14 C18 H18 . . 119.7 ?
C20 C19 C18 . . 120.8(4) ?
C20 C19 H19 . . 119.6 ?
C18 C19 H19 . . 119.6 ?
C19 C20 C21 . . 121.7(4) ?
C19 C20 H20 . . 119.2 ?
C21 C20 H20 . . 119.2 ?
C20 C21 C13 . . 115.5(4) ?
C20 C21 C22 . . 120.1(3) ?
C13 C21 C22 . . 124.5(3) ?
C21 C22 C24 . . 110.3(3) ?
C21 C22 C23 . . 113.4(3) ?
C24 C22 C23 . . 109.2(3) ?
C21 C22 H22 . . 107.9 ?
C24 C22 H22 . . 107.9 ?
C23 C22 H22 . . 107.9 ?
C22 C23 H23A . . 109.5 ?
C22 C23 H23B . . 109.5 ?
H23A C23 H23B . . 109.5 ?
C22 C23 H23C . . 109.5 ?
H23A C23 H23C . . 109.5 ?
H23B C23 H23C . . 109.5 ?
C22 C24 H24A . . 109.5 ?
C22 C24 H24B . . 109.5 ?
H24A C24 H24B . . 109.5 ?
C22 C24 H24C . . 109.5 ?
H24A C24 H24C . . 109.5 ?
H24B C24 H24C . . 109.5 ?
C26 C25 N1 . . 107.6(3) ?
C26 C25 H25 . . 126.2 ?
N1 C25 H25 . . 126.2 ?
C25 C26 N2 . . 106.7(3) ?
C25 C26 H26 . . 126.7 ?
N2 C26 H26 . . 126.7 ?
C35 C27 C28 . . 123.8(3) ?
C35 C27 N2 . . 118.8(3) ?
C28 C27 N2 . . 117.3(3) ?
C32 C28 C27 . . 116.3(3) ?
C32 C28 C29 . . 120.6(3) ?
C27 C28 C29 . . 122.8(3) ?
C28 C29 C30 . . 109.4(3) ?
C28 C29 C31 . . 114.0(3) ?
C30 C29 C31 . . 110.7(3) ?
C28 C29 H29 . . 107.5 ?
C30 C29 H29 . . 107.5 ?
C31 C29 H29 . . 107.5 ?
C29 C30 H30A . . 109.5 ?
C29 C30 H30B . . 109.5 ?
H30A C30 H30B . . 109.5 ?
C29 C30 H30C . . 109.5 ?
H30A C30 H30C . . 109.5 ?
H30B C30 H30C . . 109.5 ?
C29 C31 H31A . . 109.5 ?
C29 C31 H31B . . 109.5 ?
H31A C31 H31B . . 109.5 ?
C29 C31 H31C . . 109.5 ?
H31A C31 H31C . . 109.5 ?
H31B C31 H31C . . 109.5 ?
C33 C32 C28 . . 121.6(3) ?
C33 C32 H32 . . 119.2 ?
C28 C32 H32 . . 119.2 ?
C34 C33 C32 . . 120.1(3) ?
C34 C33 H33 . . 119.9 ?
C32 C33 H33 . . 119.9 ?
C33 C34 C35 . . 121.6(3) ?
C33 C34 H34 . . 119.2 ?
C35 C34 H34 . . 119.2 ?
C34 C35 C27 . . 116.3(3) ?
C34 C35 C36 . . 120.0(3) ?
C27 C35 C36 . . 123.7(3) ?
C35 C36 C38 . . 113.0(3) ?
C35 C36 C37 . . 109.7(3) ?
C38 C36 C37 . . 109.4(3) ?
C35 C36 H36 . . 108.3 ?
C38 C36 H36 . . 108.3 ?
C37 C36 H36 . . 108.3 ?
C36 C37 H37A . . 109.5 ?
C36 C37 H37B . . 109.5 ?
H37A C37 H37B . . 109.5 ?
C36 C37 H37C . . 109.5 ?
H37A C37 H37C . . 109.5 ?
H37B C37 H37C . . 109.5 ?
C36 C38 H38A . . 109.5 ?
C36 C38 H38B . . 109.5 ?
H38A C38 H38B . . 109.5 ?
C36 C38 H38C . . 109.5 ?
H38A C38 H38C . . 109.5 ?
H38B C38 H38C . . 109.5 ?
C46 C39 C40 . . 115.3(3) ?
C46 C39 B2 . . 123.7(3) ?
C40 C39 B2 . . 120.9(3) ?
C41 C40 C39 . . 122.9(3) ?
C41 C40 H40 . . 118.6 ?
C39 C40 H40 . . 118.6 ?
C43 C41 C40 . . 120.3(3) ?
C43 C41 C42 . . 120.5(3) ?
C40 C41 C42 . . 119.3(3) ?
F1 C42 F3 . . 107.0(3) ?
F1 C42 F2 . . 105.5(3) ?
F3 C42 F2 . . 103.6(3) ?
F1 C42 C41 . . 114.5(3) ?
F3 C42 C41 . . 113.8(3) ?
F2 C42 C41 . . 111.5(3) ?
C44 C43 C41 . . 118.3(3) ?
C44 C43 H43 . . 120.8 ?
C41 C43 H43 . . 120.8 ?
C43 C44 C46 . . 120.4(3) ?
C43 C44 C45 . . 119.7(3) ?
C46 C44 C45 . . 119.9(3) ?
F6 C45 F4 . . 107.0(3) ?
F6 C45 F5 . . 105.8(3) ?
F4 C45 F5 . . 105.4(3) ?
F6 C45 C44 . . 113.4(3) ?
F4 C45 C44 . . 113.0(3) ?
F5 C45 C44 . . 111.7(3) ?
C44 C46 C39 . . 122.8(3) ?
C44 C46 H46 . . 118.6 ?
C39 C46 H46 . . 118.6 ?
C54 C47 C48 . . 115.3(3) ?
C54 C47 B2 . . 125.2(3) ?
C48 C47 B2 . . 119.5(3) ?
C49 C48 C47 . . 123.2(3) ?
C49 C48 H48 . . 118.4 ?
C47 C48 H48 . . 118.4 ?
C51 C49 C48 . . 120.3(3) ?
C51 C49 C50 . . 119.7(3) ?
C48 C49 C50 . . 120.0(3) ?
F7 C50 F9 . . 107.3(3) ?
F7 C50 F8 . . 104.8(3) ?
F9 C50 F8 . . 106.1(3) ?
F7 C50 C49 . . 113.0(3) ?
F9 C50 C49 . . 113.4(3) ?
F8 C50 C49 . . 111.6(3) ?
C49 C51 C52 . . 118.2(3) ?
C49 C51 H51 . . 120.9 ?
C52 C51 H51 . . 120.9 ?
C51 C52 C54 . . 121.0(3) ?
C51 C52 C53 . . 118.8(3) ?
C54 C52 C53 . . 120.1(3) ?
F12 C53 F11 . . 106.6(3) ?
F12 C53 F10 . . 108.6(4) ?
F11 C53 F10 . . 103.4(3) ?
F12 C53 C52 . . 113.0(3) ?
F11 C53 C52 . . 113.1(3) ?
F10 C53 C52 . . 111.6(3) ?
C47 C54 C52 . . 122.2(3) ?
C47 C54 H54 . . 118.9 ?
C52 C54 H54 . . 118.9 ?
C62 C55 C56 . . 114.6(3) ?
C62 C55 B2 . . 124.7(3) ?
C56 C55 B2 . . 120.7(3) ?
C57 C56 C55 . . 122.8(3) ?
C57 C56 H56 . . 118.6 ?
C55 C56 H56 . . 118.6 ?
C56 C57 C59 . . 121.1(3) ?
C56 C57 C58 . . 119.2(3) ?
C59 C57 C58 . . 119.7(3) ?
F13A C58 F15A . . 108.3(7) ?
F15B C58 F14B . . 110.5(7) ?
F13 C58 F15 . . 110.3(5) ?
F13 C58 F14 . . 103.9(5) ?
F15 C58 F14 . . 109.2(6) ?
F13A C58 F14A . . 104.2(7) ?
F15A C58 F14A . . 94.9(7) ?
F15B C58 F13B . . 104.4(7) ?
F14B C58 F13B . . 100.4(7) ?
F15B C58 C57 . . 119.9(6) ?
F13A C58 C57 . . 120.4(6) ?
F15A C58 C57 . . 116.8(6) ?
F13 C58 C57 . . 114.9(5) ?
F14B C58 C57 . . 113.6(5) ?
F15 C58 C57 . . 110.4(5) ?
F14 C58 C57 . . 107.8(4) ?
F14A C58 C57 . . 108.3(4) ?
F13B C58 C57 . . 105.5(4) ?
C60 C59 C57 . . 117.8(3) ?
C60 C59 H59 . . 121.1 ?
C57 C59 H59 . . 121.1 ?
C59 C60 C62 . . 120.7(3) ?
C59 C60 C61 . . 119.8(3) ?
C62 C60 C61 . . 119.5(3) ?
F17 C61 F16 . . 106.7(3) ?
F17 C61 F18 . . 105.1(3) ?
F16 C61 F18 . . 105.4(3) ?
F17 C61 C60 . . 112.1(3) ?
F16 C61 C60 . . 113.6(3) ?
F18 C61 C60 . . 113.2(3) ?
C60 C62 C55 . . 123.0(3) ?
C60 C62 H62 . . 118.5 ?
C55 C62 H62 . . 118.5 ?
C70 C63 C64 . . 115.3(3) ?
C70 C63 B2 . . 124.5(3) ?
C64 C63 B2 . . 120.2(3) ?
C65 C64 C63 . . 122.7(3) ?
C65 C64 H64 . . 118.7 ?
C63 C64 H64 . . 118.7 ?
C67 C65 C64 . . 120.6(3) ?
C67 C65 C66 . . 120.4(3) ?
C64 C65 C66 . . 119.0(3) ?
F21A C66 F20A . . 111.0(5) ?
F19B C66 F20B . . 94.(2) ?
F20 C66 F21 . . 105.6(5) ?
F20 C66 F19 . . 106.4(5) ?
F21 C66 F19 . . 102.3(4) ?
F19B C66 F21B . . 102.(2) ?
F20B C66 F21B . . 125.2(18) ?
F21A C66 F19A . . 104.7(5) ?
F20A C66 F19A . . 105.9(5) ?
F21A C66 C65 . . 113.7(4) ?
F20 C66 C65 . . 115.2(4) ?
F20A C66 C65 . . 111.8(5) ?
F19B C66 C65 . . 117.4(12) ?
F20B C66 C65 . . 110.1(11) ?
F21 C66 C65 . . 110.9(4) ?
F19 C66 C65 . . 115.3(4) ?
F21B C66 C65 . . 107.7(11) ?
F19A C66 C65 . . 109.0(4) ?
C65 C67 C68 . . 118.5(3) ?
C65 C67 H67 . . 120.8 ?
C68 C67 H67 . . 120.8 ?
C67 C68 C70 . . 120.6(3) ?
C67 C68 C69 . . 120.4(3) ?
C70 C68 C69 . . 119.0(3) ?
F22A C69 F24A . . 111.8(10) ?
F24 C69 F23 . . 109.2(4) ?
F22B C69 F24B . . 107.1(11) ?
F22B C69 F23B . . 105.8(10) ?
F24B C69 F23B . . 99.4(10) ?
F24 C69 F22 . . 105.8(4) ?
F23 C69 F22 . . 103.3(4) ?
F22A C69 F23A . . 101.1(10) ?
F24A C69 F23A . . 100.8(10) ?
F22A C69 C68 . . 114.1(8) ?
F24 C69 C68 . . 114.4(3) ?
F22B C69 C68 . . 117.0(6) ?
F24A C69 C68 . . 114.5(6) ?
F23 C69 C68 . . 112.5(3) ?
F24B C69 C68 . . 112.7(8) ?
F23B C69 C68 . . 113.2(5) ?
F22 C69 C68 . . 110.9(3) ?
F23A C69 C68 . . 112.9(6) ?
C68 C70 C63 . . 122.3(3) ?
C68 C70 H70 . . 118.9 ?
C63 C70 H70 . . 118.9 ?
C63 B2 C55 . . 110.3(3) ?
C63 B2 C39 . . 109.8(3) ?
C55 B2 C39 . . 108.3(3) ?
C63 B2 C47 . . 107.6(3) ?
C55 B2 C47 . . 111.4(3) ?
C39 B2 C47 . . 109.5(3) ?
Cl1 C71 Cl2 . . 116.7(18) ?
Cl1 C71 H71A . . 108.1 ?
Cl2 C71 H71A . . 108.1 ?
Cl1 C71 H71B . . 108.1 ?
Cl2 C71 H71B . . 108.1 ?
H71A C71 H71B . . 107.3 ?
Cl2A C71A Cl1A . . 96.(3) ?
Cl2A C71A H71C . . 112.5 ?
Cl1A C71A H71C . . 112.5 ?
Cl2A C71A H71D . . 112.5 ?
Cl1A C71A H71D . . 112.5 ?
H71C C71A H71D . . 110.0 ?

loop_
_geom_bond_atom_site_label_1
_geom_bond_atom_site_label_2
_geom_bond_site_symmetry_2
_geom_bond_distance
_geom_bond_publ_flag
B1 C11 . 1.525(5) ?
B1 C1 . 1.547(5) ?
B1 C12 . 1.617(5) ?
N1 C12 . 1.362(4) ?
N1 C25 . 1.382(4) ?
N1 C13 . 1.457(4) ?
N2 C12 . 1.356(4) ?
N2 C26 . 1.382(4) ?
N2 C27 . 1.461(4) ?
C1 C2 . 1.393(4) ?
C1 C3 . 1.429(4) ?
C2 C3 3_567 1.390(4) ?
C2 H2 . 0.95 ?
C3 C4 . 1.446(4) ?
C4 C5 . 1.341(4) ?
C4 H4 . 0.95 ?
C5 C6 . 1.443(4) ?
C5 H5 . 0.95 ?
C6 C7 . 1.401(4) ?
C6 C11 . 1.422(4) ?
C7 C8 . 1.359(5) ?
C7 H7 . 0.95 ?
C8 C9 . 1.392(5) ?
C8 H8 . 0.95 ?
C9 C10 . 1.372(5) ?
C9 H9 . 0.95 ?
C10 C11 . 1.406(4) ?
C10 H10 . 0.95 ?
C13 C14 . 1.389(5) ?
C13 C21 . 1.407(5) ?
C14 C18 . 1.390(5) ?
C14 C15 . 1.521(6) ?
C15 C16 . 1.515(6) ?
C15 C17 . 1.524(6) ?
C15 H15 . 1.0 ?
C16 H16A . 0.98 ?
C16 H16B . 0.98 ?
C16 H16C . 0.98 ?
C17 H17A . 0.98 ?
C17 H17B . 0.98 ?
C17 H17C . 0.98 ?
C18 C19 . 1.376(6) ?
C18 H18 . 0.95 ?
C19 C20 . 1.375(6) ?
C19 H19 . 0.95 ?
C20 C21 . 1.395(5) ?
C20 H20 . 0.95 ?
C21 C22 . 1.512(5) ?
C22 C24 . 1.532(5) ?
C22 C23 . 1.532(5) ?
C22 H22 . 1.0 ?
C23 H23A . 0.98 ?
C23 H23B . 0.98 ?
C23 H23C . 0.98 ?
C24 H24A . 0.98 ?
C24 H24B . 0.98 ?
C24 H24C . 0.98 ?
C25 C26 . 1.346(4) ?
C25 H25 . 0.95 ?
C26 H26 . 0.95 ?
C27 C35 . 1.395(4) ?
C27 C28 . 1.401(4) ?
C28 C32 . 1.390(4) ?
C28 C29 . 1.517(4) ?
C29 C30 . 1.518(4) ?
C29 C31 . 1.524(4) ?
C29 H29 . 1.0 ?
C30 H30A . 0.98 ?
C30 H30B . 0.98 ?
C30 H30C . 0.98 ?
C31 H31A . 0.98 ?
C31 H31B . 0.98 ?
C31 H31C . 0.98 ?
C32 C33 . 1.376(5) ?
C32 H32 . 0.95 ?
C33 C34 . 1.374(4) ?
C33 H33 . 0.95 ?
C34 C35 . 1.394(4) ?
C34 H34 . 0.95 ?
C35 C36 . 1.518(4) ?
C36 C38 . 1.522(5) ?
C36 C37 . 1.535(4) ?
C36 H36 . 1.0 ?
C37 H37A . 0.98 ?
C37 H37B . 0.98 ?
C37 H37C . 0.98 ?
C38 H38A . 0.98 ?
C38 H38B . 0.98 ?
C38 H38C . 0.98 ?
F1 C42 . 1.304(5) ?
F2 C42 . 1.350(5) ?
F3 C42 . 1.336(4) ?
F4 C45 . 1.337(4) ?
F5 C45 . 1.340(4) ?
F6 C45 . 1.335(4) ?
F7 C50 . 1.331(4) ?
F8 C50 . 1.353(4) ?
F9 C50 . 1.334(4) ?
F10 C53 . 1.340(4) ?
F11 C53 . 1.326(4) ?
F12 C53 . 1.308(5) ?
F16 C61 . 1.325(4) ?
F17 C61 . 1.316(4) ?
F18 C61 . 1.327(4) ?
C39 C46 . 1.394(4) ?
C39 C40 . 1.396(4) ?
C39 B2 . 1.645(5) ?
C40 C41 . 1.390(4) ?
C40 H40 . 0.95 ?
C41 C43 . 1.388(5) ?
C41 C42 . 1.486(5) ?
C43 C44 . 1.386(4) ?
C43 H43 . 0.95 ?
C44 C46 . 1.391(4) ?
C44 C45 . 1.486(5) ?
C46 H46 . 0.95 ?
C47 C54 . 1.396(4) ?
C47 C48 . 1.396(5) ?
C47 B2 . 1.659(5) ?
C48 C49 . 1.394(4) ?
C48 H48 . 0.95 ?
C49 C51 . 1.382(5) ?
C49 C50 . 1.483(5) ?
C51 C52 . 1.383(5) ?
C51 H51 . 0.95 ?
C52 C54 . 1.398(5) ?
C52 C53 . 1.489(5) ?
C54 H54 . 0.95 ?
C55 C62 . 1.397(4) ?
C55 C56 . 1.404(4) ?
C55 B2 . 1.636(5) ?
C56 C57 . 1.378(5) ?
C56 H56 . 0.95 ?
C57 C59 . 1.385(5) ?
C57 C58 . 1.485(5) ?
C58 F15B . 1.258(13) ?
C58 F13A . 1.272(11) ?
C58 F15A . 1.286(14) ?
C58 F13 . 1.305(8) ?
C58 F14B . 1.340(10) ?
C58 F15 . 1.376(12) ?
C58 F14 . 1.410(8) ?
C58 F14A . 1.446(11) ?
C58 F13B . 1.476(11) ?
C59 C60 . 1.377(5) ?
C59 H59 . 0.95 ?
C60 C62 . 1.390(4) ?
C60 C61 . 1.489(5) ?
C62 H62 . 0.95 ?
C63 C70 . 1.397(4) ?
C63 C64 . 1.399(4) ?
C63 B2 . 1.636(5) ?
C64 C65 . 1.382(5) ?
C64 H64 . 0.95 ?
C65 C67 . 1.377(5) ?
C65 C66 . 1.499(5) ?
C66 F21A . 1.312(7) ?
C66 F20 . 1.314(7) ?
C66 F20A . 1.338(8) ?
C66 F19B . 1.351(14) ?
C66 F20B . 1.361(14) ?
C66 F21 . 1.368(6) ?
C66 F19 . 1.369(6) ?
C66 F21B . 1.381(14) ?
C66 F19A . 1.384(8) ?
C67 C68 . 1.380(5) ?
C67 H67 . 0.95 ?
C68 C70 . 1.390(4) ?
C68 C69 . 1.487(5) ?
C69 F22A . 1.279(12) ?
C69 F24 . 1.293(5) ?
C69 F22B . 1.294(10) ?
C69 F24A . 1.305(11) ?
C69 F23 . 1.321(5) ?
C69 F24B . 1.368(12) ?
C69 F23B . 1.397(11) ?
C69 F22 . 1.398(5) ?
C69 F23A . 1.404(11) ?
C70 H70 . 0.95 ?
Cl1 C71 . 1.69(2) ?
C71 Cl2 . 1.76(2) ?
C71 H71A . 0.99 ?
C71 H71B . 0.99 ?
Cl1A C71A . 1.74(5) ?
C71A Cl2A . 1.73(6) ?
C71A H71C . 0.99 ?
C71A H71D . 0.99 ?

loop_
_geom_torsion_atom_site_label_1
_geom_torsion_atom_site_label_2
_geom_torsion_atom_site_label_3
_geom_torsion_atom_site_label_4
_geom_torsion_site_symmetry_1
_geom_torsion_site_symmetry_2
_geom_torsion_site_symmetry_3
_geom_torsion_site_symmetry_4
_geom_torsion
_geom_torsion_publ_flag
C11 B1 C1 C2 . . . . -151.5(3) ?
C12 B1 C1 C2 . . . . 27.6(4) ?
C11 B1 C1 C3 . . . . 22.2(5) ?
C12 B1 C1 C3 . . . . -158.7(3) ?
C3 C1 C2 C3 . . . 3_567 -1.7(5) ?
B1 C1 C2 C3 . . . 3_567 172.6(3) ?
C2 C1 C3 C2 . . . 3_567 1.6(5) ?
B1 C1 C3 C2 . . . 3_567 -172.3(3) ?
C2 C1 C3 C4 . . . . -177.2(3) ?
B1 C1 C3 C4 . . . . 9.0(5) ?
C2 C3 C4 C5 3_567 . . . 159.8(3) ?
C1 C3 C4 C5 . . . . -21.4(6) ?
C3 C4 C5 C6 . . . . -1.0(6) ?
C4 C5 C6 C7 . . . . -164.8(4) ?
C4 C5 C6 C11 . . . . 17.2(6) ?
C11 C6 C7 C8 . . . . -3.6(5) ?
C5 C6 C7 C8 . . . . 178.2(3) ?
C6 C7 C8 C9 . . . . 0.5(5) ?
C7 C8 C9 C10 . . . . 3.5(5) ?
C8 C9 C10 C11 . . . . -4.6(5) ?
C9 C10 C11 C6 . . . . 1.5(5) ?
C9 C10 C11 B1 . . . . 179.2(3) ?
C7 C6 C11 C10 . . . . 2.6(4) ?
C5 C6 C11 C10 . . . . -179.5(3) ?
C7 C6 C11 B1 . . . . -174.9(3) ?
C5 C6 C11 B1 . . . . 3.0(5) ?
C1 B1 C11 C10 . . . . 153.4(3) ?
C12 B1 C11 C10 . . . . -25.6(5) ?
C1 B1 C11 C6 . . . . -29.1(5) ?
C12 B1 C11 C6 . . . . 151.9(3) ?
C26 N2 C12 N1 . . . . 0.5(3) ?
C27 N2 C12 N1 . . . . -173.4(2) ?
C26 N2 C12 B1 . . . . -173.8(3) ?
C27 N2 C12 B1 . . . . 12.3(4) ?
C25 N1 C12 N2 . . . . -1.4(3) ?
C13 N1 C12 N2 . . . . 167.5(3) ?
C25 N1 C12 B1 . . . . 171.5(3) ?
C13 N1 C12 B1 . . . . -19.6(5) ?
C11 B1 C12 N2 . . . . -116.6(3) ?
C1 B1 C12 N2 . . . . 64.3(4) ?
C11 B1 C12 N1 . . . . 71.2(5) ?
C1 B1 C12 N1 . . . . -107.9(4) ?
C12 N1 C13 C14 . . . . 78.3(4) ?
C25 N1 C13 C14 . . . . -114.0(3) ?
C12 N1 C13 C21 . . . . -100.6(4) ?
C25 N1 C13 C21 . . . . 67.1(4) ?
C21 C13 C14 C18 . . . . 4.0(5) ?
N1 C13 C14 C18 . . . . -174.8(3) ?
C21 C13 C14 C15 . . . . -173.1(3) ?
N1 C13 C14 C15 . . . . 8.1(5) ?
C13 C14 C15 C16 . . . . -122.7(4) ?
C18 C14 C15 C16 . . . . 60.3(5) ?
C13 C14 C15 C17 . . . . 112.0(4) ?
C18 C14 C15 C17 . . . . -65.0(5) ?
C13 C14 C18 C19 . . . . -2.1(6) ?
C15 C14 C18 C19 . . . . 175.1(4) ?
C14 C18 C19 C20 . . . . -1.2(6) ?
C18 C19 C20 C21 . . . . 2.8(6) ?
C19 C20 C21 C13 . . . . -0.9(5) ?
C19 C20 C21 C22 . . . . 179.3(4) ?
C14 C13 C21 C20 . . . . -2.6(5) ?
N1 C13 C21 C20 . . . . 176.3(3) ?
C14 C13 C21 C22 . . . . 177.2(3) ?
N1 C13 C21 C22 . . . . -3.9(5) ?
C20 C21 C22 C24 . . . . 76.1(4) ?
C13 C21 C22 C24 . . . . -103.6(4) ?
C20 C21 C22 C23 . . . . -46.7(4) ?
C13 C21 C22 C23 . . . . 133.5(4) ?
C12 N1 C25 C26 . . . . 1.8(3) ?
C13 N1 C25 C26 . . . . -167.7(3) ?
N1 C25 C26 N2 . . . . -1.4(3) ?
C12 N2 C26 C25 . . . . 0.6(3) ?
C27 N2 C26 C25 . . . . 174.2(3) ?
C12 N2 C27 C35 . . . . -116.1(3) ?
C26 N2 C27 C35 . . . . 71.0(4) ?
C12 N2 C27 C28 . . . . 63.2(4) ?
C26 N2 C27 C28 . . . . -109.7(3) ?
C35 C27 C28 C32 . . . . 5.4(4) ?
N2 C27 C28 C32 . . . . -173.9(3) ?
C35 C27 C28 C29 . . . . -168.3(3) ?
N2 C27 C28 C29 . . . . 12.5(4) ?
C32 C28 C29 C30 . . . . -94.1(3) ?
C27 C28 C29 C30 . . . . 79.3(4) ?
C32 C28 C29 C31 . . . . 30.5(4) ?
C27 C28 C29 C31 . . . . -156.1(3) ?
C27 C28 C32 C33 . . . . -1.6(4) ?
C29 C28 C32 C33 . . . . 172.2(3) ?
C28 C32 C33 C34 . . . . -2.4(5) ?
C32 C33 C34 C35 . . . . 3.0(5) ?
C33 C34 C35 C27 . . . . 0.4(5) ?
C33 C34 C35 C36 . . . . -177.5(3) ?
C28 C27 C35 C34 . . . . -4.8(4) ?
N2 C27 C35 C34 . . . . 174.4(3) ?
C28 C27 C35 C36 . . . . 173.1(3) ?
N2 C27 C35 C36 . . . . -7.7(4) ?
C34 C35 C36 C38 . . . . -39.9(4) ?
C27 C35 C36 C38 . . . . 142.3(3) ?
C34 C35 C36 C37 . . . . 82.3(4) ?
C27 C35 C36 C37 . . . . -95.4(4) ?
C46 C39 C40 C41 . . . . -1.6(5) ?
B2 C39 C40 C41 . . . . 175.9(3) ?
C39 C40 C41 C43 . . . . 1.0(5) ?
C39 C40 C41 C42 . . . . -177.3(3) ?
C43 C41 C42 F1 . . . . 144.1(4) ?
C40 C41 C42 F1 . . . . -37.6(5) ?
C43 C41 C42 F3 . . . . 20.6(5) ?
C40 C41 C42 F3 . . . . -161.1(3) ?
C43 C41 C42 F2 . . . . -96.2(4) ?
C40 C41 C42 F2 . . . . 82.1(4) ?
C40 C41 C43 C44 . . . . 0.6(5) ?
C42 C41 C43 C44 . . . . 178.9(3) ?
C41 C43 C44 C46 . . . . -1.6(5) ?
C41 C43 C44 C45 . . . . 175.6(3) ?
C43 C44 C45 F6 . . . . 147.1(3) ?
C46 C44 C45 F6 . . . . -35.6(4) ?
C43 C44 C45 F4 . . . . 25.1(4) ?
C46 C44 C45 F4 . . . . -157.6(3) ?
C43 C44 C45 F5 . . . . -93.5(4) ?
C46 C44 C45 F5 . . . . 83.8(4) ?
C43 C44 C46 C39 . . . . 1.0(5) ?
C45 C44 C46 C39 . . . . -176.2(3) ?
C40 C39 C46 C44 . . . . 0.6(5) ?
B2 C39 C46 C44 . . . . -176.8(3) ?
C54 C47 C48 C49 . . . . 0.5(5) ?
B2 C47 C48 C49 . . . . -177.2(3) ?
C47 C48 C49 C51 . . . . 0.0(5) ?
C47 C48 C49 C50 . . . . 177.5(3) ?
C51 C49 C50 F7 . . . . -146.0(3) ?
C48 C49 C50 F7 . . . . 36.5(4) ?
C51 C49 C50 F9 . . . . -23.6(5) ?
C48 C49 C50 F9 . . . . 158.9(3) ?
C51 C49 C50 F8 . . . . 96.1(4) ?
C48 C49 C50 F8 . . . . -81.3(4) ?
C48 C49 C51 C52 . . . . -0.3(5) ?
C50 C49 C51 C52 . . . . -177.7(3) ?
C49 C51 C52 C54 . . . . 0.0(5) ?
C49 C51 C52 C53 . . . . 179.1(3) ?
C51 C52 C53 F12 . . . . 146.4(3) ?
C54 C52 C53 F12 . . . . -34.5(5) ?
C51 C52 C53 F11 . . . . 25.2(5) ?
C54 C52 C53 F11 . . . . -155.7(3) ?
C51 C52 C53 F10 . . . . -90.9(4) ?
C54 C52 C53 F10 . . . . 88.2(4) ?
C48 C47 C54 C52 . . . . -0.7(4) ?
B2 C47 C54 C52 . . . . 176.8(3) ?
C51 C52 C54 C47 . . . . 0.5(5) ?
C53 C52 C54 C47 . . . . -178.6(3) ?
C62 C55 C56 C57 . . . . -0.9(4) ?
B2 C55 C56 C57 . . . . -179.3(3) ?
C55 C56 C57 C59 . . . . 1.5(5) ?
C55 C56 C57 C58 . . . . -178.0(3) ?
C56 C57 C58 F15B . . . . 170.4(7) ?
C59 C57 C58 F15B . . . . -9.1(9) ?
C56 C57 C58 F13A . . . . -6.2(10) ?
C59 C57 C58 F13A . . . . 174.3(9) ?
C56 C57 C58 F15A . . . . -140.9(7) ?
C59 C57 C58 F15A . . . . 39.6(8) ?
C56 C57 C58 F13 . . . . -38.2(7) ?
C59 C57 C58 F13 . . . . 142.4(6) ?
C56 C57 C58 F14B . . . . 36.6(8) ?
C59 C57 C58 F14B . . . . -142.9(7) ?
C56 C57 C58 F15 . . . . -163.7(5) ?
C59 C57 C58 F15 . . . . 16.9(7) ?
C56 C57 C58 F14 . . . . 77.2(6) ?
C59 C57 C58 F14 . . . . -102.3(6) ?
C56 C57 C58 F14A . . . . 113.4(6) ?
C59 C57 C58 F14A . . . . -66.0(7) ?
C56 C57 C58 F13B . . . . -72.4(6) ?
C59 C57 C58 F13B . . . . 108.2(6) ?
C56 C57 C59 C60 . . . . -0.6(5) ?
C58 C57 C59 C60 . . . . 178.9(3) ?
C57 C59 C60 C62 . . . . -0.7(5) ?
C57 C59 C60 C61 . . . . 179.4(3) ?
C59 C60 C61 F17 . . . . 104.3(4) ?
C62 C60 C61 F17 . . . . -75.6(4) ?
C59 C60 C61 F16 . . . . -16.8(5) ?
C62 C60 C61 F16 . . . . 163.4(3) ?
C59 C60 C61 F18 . . . . -137.0(3) ?
C62 C60 C61 F18 . . . . 43.2(4) ?
C59 C60 C62 C55 . . . . 1.3(5) ?
C61 C60 C62 C55 . . . . -178.8(3) ?
C56 C55 C62 C60 . . . . -0.5(4) ?
B2 C55 C62 C60 . . . . 177.9(3) ?
C70 C63 C64 C65 . . . . -0.7(5) ?
B2 C63 C64 C65 . . . . 178.6(3) ?
C63 C64 C65 C67 . . . . 0.1(5) ?
C63 C64 C65 C66 . . . . -179.1(3) ?
C67 C65 C66 F21A . . . . -113.9(7) ?
C64 C65 C66 F21A . . . . 65.4(7) ?
C67 C65 C66 F20 . . . . 35.2(6) ?
C64 C65 C66 F20 . . . . -145.6(5) ?
C67 C65 C66 F20A . . . . 12.9(6) ?
C64 C65 C66 F20A . . . . -167.9(5) ?
C67 C65 C66 F19B . . . . -159.(3) ?
C64 C65 C66 F19B . . . . 20.(3) ?
C67 C65 C66 F20B . . . . 94.4(17) ?
C64 C65 C66 F20B . . . . -86.4(17) ?
C67 C65 C66 F21 . . . . -84.7(5) ?
C64 C65 C66 F21 . . . . 94.5(5) ?
C67 C65 C66 F19 . . . . 159.7(5) ?
C64 C65 C66 F19 . . . . -21.1(7) ?
C67 C65 C66 F21B . . . . -45.3(15) ?
C64 C65 C66 F21B . . . . 134.0(15) ?
C67 C65 C66 F19A . . . . 129.7(6) ?
C64 C65 C66 F19A . . . . -51.1(6) ?
C64 C65 C67 C68 . . . . 0.9(5) ?
C66 C65 C67 C68 . . . . -179.9(3) ?
C65 C67 C68 C70 . . . . -1.2(5) ?
C65 C67 C68 C69 . . . . 179.7(3) ?
C67 C68 C69 F22A . . . . 69.2(11) ?
C70 C68 C69 F22A . . . . -110.0(11) ?
C67 C68 C69 F24 . . . . -130.9(5) ?
C70 C68 C69 F24 . . . . 50.0(5) ?
C67 C68 C69 F22B . . . . 30.2(12) ?
C70 C68 C69 F22B . . . . -149.0(11) ?
C67 C68 C69 F24A . . . . -61.5(11) ?
C70 C68 C69 F24A . . . . 119.3(10) ?
C67 C68 C69 F23 . . . . 103.8(5) ?
C70 C68 C69 F23 . . . . -75.3(5) ?
C67 C68 C69 F24B . . . . -94.6(12) ?
C70 C68 C69 F24B . . . . 86.2(12) ?
C67 C68 C69 F23B . . . . 153.6(10) ?
C70 C68 C69 F23B . . . . -25.6(11) ?
C67 C68 C69 F22 . . . . -11.3(5) ?
C70 C68 C69 F22 . . . . 169.6(4) ?
C67 C68 C69 F23A . . . . -176.1(10) ?
C70 C68 C69 F23A . . . . 4.7(10) ?
C67 C68 C70 C63 . . . . 0.5(5) ?
C69 C68 C70 C63 . . . . 179.7(3) ?
C64 C63 C70 C68 . . . . 0.4(5) ?
B2 C63 C70 C68 . . . . -178.8(3) ?
C70 C63 B2 C55 . . . . -103.2(3) ?
C64 C63 B2 C55 . . . . 77.6(4) ?
C70 C63 B2 C39 . . . . 16.1(4) ?
C64 C63 B2 C39 . . . . -163.2(3) ?
C70 C63 B2 C47 . . . . 135.2(3) ?
C64 C63 B2 C47 . . . . -44.1(4) ?
C62 C55 B2 C63 . . . . -12.7(4) ?
C56 C55 B2 C63 . . . . 165.6(3) ?
C62 C55 B2 C39 . . . . -132.8(3) ?
C56 C55 B2 C39 . . . . 45.4(4) ?
C62 C55 B2 C47 . . . . 106.7(3) ?
C56 C55 B2 C47 . . . . -75.0(4) ?
C46 C39 B2 C63 . . . . 101.1(3) ?
C40 C39 B2 C63 . . . . -76.1(4) ?
C46 C39 B2 C55 . . . . -138.4(3) ?
C40 C39 B2 C55 . . . . 44.4(4) ?
C46 C39 B2 C47 . . . . -16.7(4) ?
C40 C39 B2 C47 . . . . 166.0(3) ?
C54 C47 B2 C63 . . . . 140.9(3) ?
C48 C47 B2 C63 . . . . -41.6(4) ?
C54 C47 B2 C55 . . . . 19.9(4) ?
C48 C47 B2 C55 . . . . -162.6(3) ?
C54 C47 B2 C39 . . . . -99.8(4) ?
C48 C47 B2 C39 . . . . 77.6(4) ?
